data_2230673
loop_
_publ_author_name
'Ishak, Dayang Hazwani Abang'
'Tajuddin, Hairul Anuar'
'Abdullah, Zanariah'
'Abd Halim, Siti Nadiah'
'Tiekink, Edward R. T.'

_publ_section_title
;
 4-(4-Hydroxymethyl-1<i>H</i>-1,2,3-triazol-1-yl)benzoic acid
;
_journal_coeditor_code HB5906
_journal_issue 7
_journal_name_full 'Acta Crystallographica Section E'
_journal_page_first o1658
_journal_paper_doi 10.1107/S1600536811022409
_journal_volume 67
_journal_year 2011
_chemical_formula_iupac 'C10 H9 N3 O3'
_chemical_formula_moiety 'C10 H9 N3 O3'
_chemical_formula_sum 'C10 H9 N3 O3'
_chemical_formula_weight 219.20
_chemical_name_systematic
;
4-(4-Hydroxymethyl-1<i>H</i>-1,2,3-triazol-1-yl)benzoic acid
;
_space_group_IT_number 2
_symmetry_cell_setting triclinic
_symmetry_space_group_name_Hall '-P 1'
_symmetry_space_group_name_H-M 'P -1'
_atom_sites_solution_hydrogens geom
_atom_sites_solution_primary direct
_atom_sites_solution_secondary difmap
_audit_creation_method SHELXL-97
_cell_angle_alpha 88.828(2)
_cell_angle_beta 83.577(2)
_cell_angle_gamma 75.828(2)
_cell_formula_units_Z 2
_cell_length_a 5.4641(7)
_cell_length_b 6.6596(8)
_cell_length_c 13.1898(16)
_cell_measurement_reflns_used 3318
_cell_measurement_temperature 100(2)
_cell_measurement_theta_max 30.7
_cell_measurement_theta_min 3.1
_cell_volume 462.42(10)
_computing_cell_refinement 'SAINT (Bruker, 2009)'
_computing_data_collection 'APEX2 (Bruker, 2009)'
_computing_data_reduction 'SAINT (Bruker, 2009)'
_computing_molecular_graphics 'ORTEP-3 (Farrugia, 1997) and DIAMOND (Brandenburg, 2006)'
_computing_publication_material 'PLATON (Spek, 2009) and publCIF (Westrip, 2010)'
_computing_structure_refinement 'SHELXL97 (Sheldrick, 2008)'
_computing_structure_solution 'SHELXS97 (Sheldrick, 2008)'
_diffrn_ambient_temperature 100(2)
_diffrn_measured_fraction_theta_full 0.986
_diffrn_measured_fraction_theta_max 0.986
_diffrn_measurement_device_type 'Bruker SMART APEX CCD'
_diffrn_measurement_method \w
_diffrn_radiation_monochromator graphite
_diffrn_radiation_source 'fine-focus sealed tube'
_diffrn_radiation_type MoK\a
_diffrn_radiation_wavelength 0.71073
_diffrn_reflns_av_R_equivalents 0.0220
_diffrn_reflns_av_sigmaI/netI 0.0236
_diffrn_reflns_limit_h_max 7
_diffrn_reflns_limit_h_min -7
_diffrn_reflns_limit_k_max 8
_diffrn_reflns_limit_k_min -8
_diffrn_reflns_limit_l_max 17
_diffrn_reflns_limit_l_min -17
_diffrn_reflns_number 5837
_diffrn_reflns_theta_full 27.50
_diffrn_reflns_theta_max 27.50
_diffrn_reflns_theta_min 1.55
_diffrn_standards_decay_% 0
_diffrn_standards_interval_count 0
_diffrn_standards_interval_time 0
_diffrn_standards_number 0
_exptl_absorpt_coefficient_mu 0.120
_exptl_absorpt_correction_T_max 0.746
_exptl_absorpt_correction_T_min 0.684
_exptl_absorpt_correction_type multi-scan
_exptl_absorpt_process_details '(SADABS; Sheldrick, 1996)'
_exptl_crystal_colour yellow
_exptl_crystal_density_diffrn 1.574
_exptl_crystal_density_method 'not measured'
_exptl_crystal_description block
_exptl_crystal_F_000 228
_exptl_crystal_size_max 0.20
_exptl_crystal_size_mid 0.20
_exptl_crystal_size_min 0.18
_refine_diff_density_max 0.300
_refine_diff_density_min -0.330
_refine_ls_extinction_method none
_refine_ls_goodness_of_fit_ref 1.077
_refine_ls_hydrogen_treatment mixed
_refine_ls_matrix_type full
_refine_ls_number_parameters 151
_refine_ls_number_reflns 2099
_refine_ls_number_restraints 2
_refine_ls_restrained_S_all 1.077
_refine_ls_R_factor_all 0.0451
_refine_ls_R_factor_gt 0.0401
_refine_ls_shift/su_max 0.000
_refine_ls_shift/su_mean 0.000
_refine_ls_structure_factor_coef Fsqd
_refine_ls_weighting_details 'calc w=1/[\s^2^(Fo^2^)+(0.0804P)^2^+0.1593P] where P=(Fo^2^+2Fc^2^)/3'
_refine_ls_weighting_scheme calc
_refine_ls_wR_factor_gt 0.1226
_refine_ls_wR_factor_ref 0.1296
_reflns_number_gt 1852
_reflns_number_total 2099
_reflns_threshold_expression I>2\s(I)
_cod_data_source_file hb5906.cif
_cod_data_source_block I
_cod_database_code 2230673
_cod_database_fobs_code 2230673

loop_
_symmetry_equiv_pos_as_xyz
'x, y, z'
'-x, -y, -z'

loop_
_atom_site_type_symbol
_atom_site_label
_atom_site_fract_x
_atom_site_fract_y
_atom_site_fract_z
_atom_site_U_iso_or_equiv
_atom_site_adp_type
_atom_site_calc_flag
_atom_site_refinement_flags
_atom_site_occupancy
_atom_site_symmetry_multiplicity
_atom_site_disorder_assembly
_atom_site_disorder_group
O O1 -0.21174(19) -0.26084(15) 0.47377(8) 0.0193(3) Uani d D 1 1 . .
H H1O -0.202(4) -0.376(2) 0.5038(14) 0.029 Uiso d D 1 1 . .
O O2 0.19712(19) -0.40260(15) 0.41945(7) 0.0187(3) Uani d . 1 1 . .
O O3 0.24825(19) 0.81745(15) -0.07164(7) 0.0188(3) Uani d D 1 1 . .
H H3O 0.219(4) 0.9413(17) -0.0937(14) 0.028 Uiso d D 1 1 . .
N N1 0.0479(2) 0.47484(17) 0.19947(8) 0.0133(3) Uani d . 1 1 . .
N N2 -0.1613(2) 0.63139(18) 0.19229(9) 0.0163(3) Uani d . 1 1 . .
N N3 -0.0881(2) 0.76979(18) 0.13169(9) 0.0161(3) Uani d . 1 1 . .
C C1 0.0044(3) -0.2560(2) 0.42301(10) 0.0141(3) Uani d . 1 1 . .
C C2 0.0120(2) -0.06148(19) 0.36720(10) 0.0133(3) Uani d . 1 1 . .
C C3 -0.2008(3) 0.1064(2) 0.37192(10) 0.0144(3) Uani d . 1 1 . .
H H3 -0.3530 0.0977 0.4123 0.017 Uiso calc R 1 1 . .
C C4 -0.1908(3) 0.2860(2) 0.31786(10) 0.0149(3) Uani d . 1 1 . .
H H4 -0.3345 0.4007 0.3214 0.018 Uiso calc R 1 1 . .
C C5 0.0336(2) 0.2951(2) 0.25830(10) 0.0131(3) Uani d . 1 1 . .
C C6 0.2481(3) 0.1299(2) 0.25451(10) 0.0145(3) Uani d . 1 1 . .
H H6 0.4008 0.1394 0.2146 0.017 Uiso calc R 1 1 . .
C C7 0.2373(3) -0.0480(2) 0.30923(10) 0.0148(3) Uani d . 1 1 . .
H H7 0.3831 -0.1608 0.3073 0.018 Uiso calc R 1 1 . .
C C8 0.2538(3) 0.5157(2) 0.14328(10) 0.0155(3) Uani d . 1 1 . .
H H8 0.4227 0.4318 0.1356 0.019 Uiso calc R 1 1 . .
C C9 0.1648(2) 0.7034(2) 0.10030(10) 0.0146(3) Uani d . 1 1 . .
C C10 0.3059(3) 0.8278(2) 0.03094(10) 0.0171(3) Uani d . 1 1 . .
H H10A 0.2585 0.9739 0.0543 0.021 Uiso calc R 1 1 . .
H H10B 0.4908 0.7740 0.0335 0.021 Uiso calc R 1 1 . .

loop_
_atom_site_aniso_label
_atom_site_aniso_U_11
_atom_site_aniso_U_22
_atom_site_aniso_U_33
_atom_site_aniso_U_12
_atom_site_aniso_U_13
_atom_site_aniso_U_23
O1 0.0197(5) 0.0161(5) 0.0217(5) -0.0063(4) 0.0026(4) 0.0063(4)
O2 0.0211(5) 0.0135(5) 0.0195(5) -0.0024(4) 0.0010(4) 0.0038(4)
O3 0.0226(5) 0.0145(5) 0.0167(5) -0.0011(4) -0.0003(4) 0.0049(4)
N1 0.0136(5) 0.0111(5) 0.0149(5) -0.0028(4) -0.0013(4) 0.0033(4)
N2 0.0152(6) 0.0136(6) 0.0188(6) -0.0019(4) -0.0010(4) 0.0050(4)
N3 0.0167(6) 0.0138(5) 0.0175(6) -0.0039(4) -0.0008(4) 0.0050(4)
C1 0.0170(6) 0.0132(6) 0.0128(6) -0.0054(5) -0.0012(5) 0.0011(5)
C2 0.0162(7) 0.0116(6) 0.0129(6) -0.0050(5) -0.0017(5) 0.0017(5)
C3 0.0139(6) 0.0150(6) 0.0148(6) -0.0054(5) 0.0003(4) 0.0021(5)
C4 0.0135(6) 0.0137(6) 0.0166(6) -0.0019(5) -0.0014(5) 0.0025(5)
C5 0.0159(6) 0.0121(6) 0.0124(6) -0.0056(5) -0.0020(5) 0.0029(5)
C6 0.0138(6) 0.0139(6) 0.0155(6) -0.0039(5) 0.0001(5) 0.0025(5)
C7 0.0154(6) 0.0123(6) 0.0159(6) -0.0026(5) -0.0009(5) 0.0018(5)
C8 0.0142(6) 0.0153(6) 0.0165(6) -0.0042(5) 0.0007(5) 0.0031(5)
C9 0.0148(6) 0.0137(6) 0.0154(6) -0.0039(5) -0.0016(5) 0.0021(5)
C10 0.0175(6) 0.0166(6) 0.0173(7) -0.0052(5) -0.0009(5) 0.0048(5)

loop_
_atom_type_symbol
_atom_type_description
_atom_type_scat_dispersion_real
_atom_type_scat_dispersion_imag
_atom_type_scat_source
C C 0.0033 0.0016 'International Tables Vol C Tables 4.2.6.8 and 6.1.1.4'
H H 0.0000 0.0000 'International Tables Vol C Tables 4.2.6.8 and 6.1.1.4'
N N 0.0061 0.0033 'International Tables Vol C Tables 4.2.6.8 and 6.1.1.4'
O O 0.0106 0.0060 'International Tables Vol C Tables 4.2.6.8 and 6.1.1.4'

loop_
_geom_angle_atom_site_label_1
_geom_angle_atom_site_label_2
_geom_angle_atom_site_label_3
_geom_angle_site_symmetry_1
_geom_angle_site_symmetry_3
_geom_angle
_geom_angle_publ_flag
C1 O1 H1O . . 110.8(14) ?
C10 O3 H3O . . 106.1(13) ?
N2 N1 C8 . . 110.82(11) ?
N2 N1 C5 . . 121.00(11) ?
C8 N1 C5 . . 128.16(11) ?
N3 N2 N1 . . 106.38(11) ?
N2 N3 C9 . . 109.65(11) ?
O2 C1 O1 . . 123.72(12) ?
O2 C1 C2 . . 120.44(12) ?
O1 C1 C2 . . 115.84(12) ?
C7 C2 C3 . . 120.00(12) ?
C7 C2 C1 . . 118.69(12) ?
C3 C2 C1 . . 121.31(12) ?
C4 C3 C2 . . 120.37(12) ?
C4 C3 H3 . . 119.8 ?
C2 C3 H3 . . 119.8 ?
C3 C4 C5 . . 118.94(12) ?
C3 C4 H4 . . 120.5 ?
C5 C4 H4 . . 120.5 ?
C4 C5 C6 . . 121.12(12) ?
C4 C5 N1 . . 120.37(12) ?
C6 C5 N1 . . 118.51(12) ?
C7 C6 C5 . . 119.59(12) ?
C7 C6 H6 . . 120.2 ?
C5 C6 H6 . . 120.2 ?
C6 C7 C2 . . 119.94(12) ?
C6 C7 H7 . . 120.0 ?
C2 C7 H7 . . 120.0 ?
N1 C8 C9 . . 104.78(12) ?
N1 C8 H8 . . 127.6 ?
C9 C8 H8 . . 127.6 ?
C8 C9 N3 . . 108.36(11) ?
C8 C9 C10 . . 129.04(12) ?
N3 C9 C10 . . 122.59(12) ?
O3 C10 C9 . . 110.65(11) ?
O3 C10 H10A . . 109.5 ?
C9 C10 H10A . . 109.5 ?
O3 C10 H10B . . 109.5 ?
C9 C10 H10B . . 109.5 ?
H10A C10 H10B . . 108.1 ?

loop_
_geom_bond_atom_site_label_1
_geom_bond_atom_site_label_2
_geom_bond_site_symmetry_2
_geom_bond_distance
_geom_bond_publ_flag
O1 C1 . 1.2982(16) ?
O1 H1O . 0.848(9) ?
O2 C1 . 1.2456(17) ?
O3 C10 . 1.4299(17) ?
O3 H3O . 0.852(9) ?
N1 N2 . 1.3562(15) ?
N1 C8 . 1.3579(17) ?
N1 C5 . 1.4266(16) ?
N2 N3 . 1.3141(16) ?
N3 C9 . 1.3627(17) ?
C1 C2 . 1.4838(18) ?
C2 C7 . 1.3961(18) ?
C2 C3 . 1.3985(18) ?
C3 C4 . 1.3891(18) ?
C3 H3 . 0.9500 ?
C4 C5 . 1.3939(18) ?
C4 H4 . 0.9500 ?
C5 C6 . 1.3944(18) ?
C6 C7 . 1.3852(18) ?
C6 H6 . 0.9500 ?
C7 H7 . 0.9500 ?
C8 C9 . 1.3624(19) ?
C8 H8 . 0.9500 ?
C9 C10 . 1.4970(18) ?
C10 H10A . 0.9900 ?
C10 H10B . 0.9900 ?

loop_
_geom_hbond_atom_site_label_D
_geom_hbond_atom_site_label_H
_geom_hbond_atom_site_label_A
_geom_hbond_site_symmetry_A
_geom_hbond_distance_DH
_geom_hbond_distance_HA
_geom_hbond_distance_DA
_geom_hbond_angle_DHA
O1 H1O O2 2_546 0.849(14) 1.768(15) 2.6119(14) 172.8(18)
O3 H3O N3 2_575 0.852(12) 1.957(12) 2.7995(16) 169(2)
C6 H6 O3 2_665 0.95 2.60 3.5309(19) 167
C8 H8 O3 2_665 0.95 2.23 3.1262(18) 158

loop_
_geom_torsion_atom_site_label_1
_geom_torsion_atom_site_label_2
_geom_torsion_atom_site_label_3
_geom_torsion_atom_site_label_4
_geom_torsion_site_symmetry_1
_geom_torsion_site_symmetry_2
_geom_torsion_site_symmetry_3
_geom_torsion_site_symmetry_4
_geom_torsion
_geom_torsion_publ_flag
C8 N1 N2 N3 . . . . 0.21(15) ?
C5 N1 N2 N3 . . . . -178.52(11) ?
N1 N2 N3 C9 . . . . -0.04(15) ?
O2 C1 C2 C7 . . . . 1.3(2) ?
O1 C1 C2 C7 . . . . -178.57(11) ?
O2 C1 C2 C3 . . . . -178.67(12) ?
O1 C1 C2 C3 . . . . 1.49(19) ?
C7 C2 C3 C4 . . . . 1.0(2) ?
C1 C2 C3 C4 . . . . -179.03(11) ?
C2 C3 C4 C5 . . . . 0.6(2) ?
C3 C4 C5 C6 . . . . -1.7(2) ?
C3 C4 C5 N1 . . . . 178.15(11) ?
N2 N1 C5 C4 . . . . -6.43(19) ?
C8 N1 C5 C4 . . . . 175.08(12) ?
N2 N1 C5 C6 . . . . 173.44(11) ?
C8 N1 C5 C6 . . . . -5.0(2) ?
C4 C5 C6 C7 . . . . 1.2(2) ?
N1 C5 C6 C7 . . . . -178.62(11) ?
C5 C6 C7 C2 . . . . 0.4(2) ?
C3 C2 C7 C6 . . . . -1.5(2) ?
C1 C2 C7 C6 . . . . 178.55(12) ?
N2 N1 C8 C9 . . . . -0.29(15) ?
C5 N1 C8 C9 . . . . 178.32(12) ?
N1 C8 C9 N3 . . . . 0.26(15) ?
N1 C8 C9 C10 . . . . 179.62(13) ?
N2 N3 C9 C8 . . . . -0.14(16) ?
N2 N3 C9 C10 . . . . -179.55(12) ?
C8 C9 C10 O3 . . . . 105.27(16) ?
N3 C9 C10 O3 . . . . -75.46(16) ?

loop_
_cod_related_entry_id
_cod_related_entry_database
_cod_related_entry_code
1 ChemSpider 25930649
